data_7122179
loop_
_publ_author_name
'Li, Ting'
'Wang, Huiyan'
'Qian, Pengcheng'
'Yang, Yuhan'
'Li, Bo'
'Zhang, Liming'

_publ_section_title
;
 Au(i)-Catalyzed expeditious access to naphtho[2,3-c]furan-1(3-H)-ones
 from readily available propargylic ynoates.
;
_journal_issue 74
_journal_name_full 'Chemical communications (Cambridge, England)'
_journal_page_first 10447
_journal_page_last 10450
_journal_paper_doi 10.1039/c8cc06056h
_journal_volume 54
_journal_year 2018
_chemical_formula_sum 'C19 H13 F O2'
_chemical_formula_weight 292.29
_space_group_crystal_system monoclinic
_space_group_IT_number 14
_space_group_name_Hall '-P 2ybc'
_space_group_name_H-M_alt 'P 1 21/c 1'
_symmetry_space_group_name_Hall '-P 2ybc'
_symmetry_space_group_name_H-M 'P 1 21/c 1'
_atom_sites_solution_hydrogens geom
_audit_creation_method SHELXL-2014/7
_audit_update_record
;
2018-07-14 deposited with the CCDC.
2018-08-14 downloaded from the CCDC.
;
_cell_angle_alpha 90
_cell_angle_beta 91.40(8)
_cell_angle_gamma 90
_cell_formula_units_Z 4
_cell_length_a 7.508(15)
_cell_length_b 12.35(2)
_cell_length_c 14.70(3)
_cell_measurement_reflns_used 975
_cell_measurement_temperature 103(2)
_cell_measurement_theta_max 24.2
_cell_measurement_theta_min 2.5
_cell_volume 1363(4)
_computing_structure_refinement 'SHELXL-2014/7 (Sheldrick, 2014)'
_diffrn_ambient_temperature 103(2)
_diffrn_measured_fraction_theta_full 0.980
_diffrn_measured_fraction_theta_max 0.931
_diffrn_measurement_device_type 'Bruker Kappa Apex II'
_diffrn_measurement_method 'Omega Scan'
_diffrn_radiation_type MoK\a
_diffrn_radiation_wavelength 0.71073
_diffrn_reflns_av_R_equivalents 0.0578
_diffrn_reflns_av_unetI/netI 0.0779
_diffrn_reflns_Laue_measured_fraction_full 0.980
_diffrn_reflns_Laue_measured_fraction_max 0.931
_diffrn_reflns_limit_h_max 8
_diffrn_reflns_limit_h_min -9
_diffrn_reflns_limit_k_max 15
_diffrn_reflns_limit_k_min -13
_diffrn_reflns_limit_l_max 18
_diffrn_reflns_limit_l_min -8
_diffrn_reflns_number 5101
_diffrn_reflns_point_group_measured_fraction_full 0.980
_diffrn_reflns_point_group_measured_fraction_max 0.931
_diffrn_reflns_theta_full 25.242
_diffrn_reflns_theta_max 26.890
_diffrn_reflns_theta_min 2.154
_exptl_absorpt_coefficient_mu 0.101
_exptl_absorpt_correction_T_max 0.7456
_exptl_absorpt_correction_T_min 0.5032
_exptl_absorpt_correction_type multi-scan
_exptl_absorpt_process_details sadabs
_exptl_crystal_colour colorless
_exptl_crystal_density_diffrn 1.424
_exptl_crystal_description block
_exptl_crystal_F_000 608
_exptl_crystal_size_max 0.250
_exptl_crystal_size_mid 0.200
_exptl_crystal_size_min 0.100
_refine_diff_density_max 0.308
_refine_diff_density_min -0.416
_refine_diff_density_rms 0.074
_refine_ls_extinction_method none
_refine_ls_goodness_of_fit_ref 1.034
_refine_ls_hydrogen_treatment constr
_refine_ls_matrix_type full
_refine_ls_number_parameters 200
_refine_ls_number_reflns 2748
_refine_ls_number_restraints 0
_refine_ls_restrained_S_all 1.034
_refine_ls_R_factor_all 0.0811
_refine_ls_R_factor_gt 0.0573
_refine_ls_shift/su_max 0.000
_refine_ls_shift/su_mean 0.000
_refine_ls_structure_factor_coef Fsqd
_refine_ls_weighting_details 'w=1/[\s^2^(Fo^2^)+(0.0981P)^2^] where P=(Fo^2^+2Fc^2^)/3'
_refine_ls_weighting_scheme calc
_refine_ls_wR_factor_gt 0.1600
_refine_ls_wR_factor_ref 0.1753
_reflns_Friedel_coverage 0.000
_reflns_number_gt 1918
_reflns_number_total 2748
_reflns_threshold_expression 'I > 2\s(I)'
_cod_data_source_file c8cc06056h2.cif
_cod_data_source_block l06052018_0m
_cod_depositor_comments
;
The following automatic conversions were performed:

'_exptl_absorpt_correction_type' value 'Multi-scan' changed to
'multi-scan' according to
/home/data/users/saulius/crontab/automatic-downloads/rss-feeds/RSC/lib/dictionaries/cif_core.dic
dictionary named 'cif_core.dic' version 2.4.2 from 2011-04-26.

Automatic conversion script
Id: cif_fix_values 4973 2017-02-22 13:04:09Z antanas 

 Adding full bibliography for 7122179.cif.
;
_cod_original_cell_volume 1363(5)
_cod_database_code 7122179
_shelx_shelxl_version_number 2014/7
_shelx_space_group_comment
;
The symmetry employed for this shelxl refinement is uniquely defined
by the following loop, which should always be used as a source of
symmetry information in preference to the above space-group names.
They are only intended as comments.
;
_shelx_estimated_absorpt_t_min 0.975
_shelx_estimated_absorpt_t_max 0.990

loop_
_space_group_symop_operation_xyz
'x, y, z'
'-x, y+1/2, -z+1/2'
'-x, -y, -z'
'x, -y-1/2, z-1/2'

loop_
_atom_site_label
_atom_site_type_symbol
_atom_site_fract_x
_atom_site_fract_y
_atom_site_fract_z
_atom_site_U_iso_or_equiv
_atom_site_adp_type
_atom_site_occupancy
_atom_site_site_symmetry_order
_atom_site_calc_flag
_atom_site_refinement_flags_posn
_atom_site_refinement_flags_adp
C1 C 0.0572(3) 0.6945(2) 0.70696(16) 0.0244(5) Uani 1 1 d . .
C2 C 0.1258(3) 0.62900(18) 0.63241(16) 0.0214(5) Uani 1 1 d . .
C3 C 0.1292(3) 0.65185(18) 0.54238(16) 0.0220(5) Uani 1 1 d . .
C4 C 0.2033(3) 0.57098(18) 0.48550(16) 0.0214(5) Uani 1 1 d . .
C5 C 0.2139(3) 0.5855(2) 0.39187(16) 0.0258(6) Uani 1 1 d . .
H5 H 0.1717 0.6509 0.3651 0.031 Uiso 1 1 calc R U
C6 C 0.2842(3) 0.5072(2) 0.33814(17) 0.0278(6) Uani 1 1 d . .
H6 H 0.2905 0.5188 0.2744 0.033 Uiso 1 1 calc R U
C7 C 0.3474(3) 0.4094(2) 0.37615(17) 0.0273(6) Uani 1 1 d . .
H7 H 0.3950 0.3545 0.3385 0.033 Uiso 1 1 calc R U
C8 C 0.3395(3) 0.39524(18) 0.46488(16) 0.0231(5) Uani 1 1 d . .
C9 C 0.2686(3) 0.47142(18) 0.52463(16) 0.0212(5) Uani 1 1 d . .
C10 C 0.2615(3) 0.45205(19) 0.61783(16) 0.0205(5) Uani 1 1 d . .
H10 H 0.3044 0.3863 0.6438 0.025 Uiso 1 1 calc R U
C11 C 0.1907(2) 0.53115(18) 0.66983(16) 0.0200(5) Uani 1 1 d . .
C12 C 0.1668(3) 0.53354(19) 0.76937(16) 0.0217(5) Uani 1 1 d . .
H12 H 0.0842 0.4742 0.7873 0.026 Uiso 1 1 calc R U
C13 C 0.3423(3) 0.52337(19) 0.82297(16) 0.0223(5) Uani 1 1 d . .
C14 C 0.3964(3) 0.4220(2) 0.85386(17) 0.0280(6) Uani 1 1 d . .
H14 H 0.3198 0.3613 0.8460 0.034 Uiso 1 1 calc R U
C15 C 0.5638(3) 0.4093(2) 0.89650(17) 0.0316(6) Uani 1 1 d . .
H15 H 0.6000 0.3398 0.9176 0.038 Uiso 1 1 calc R U
C16 C 0.6770(3) 0.4966(2) 0.90829(17) 0.0309(6) Uani 1 1 d . .
H16 H 0.7914 0.4871 0.9362 0.037 Uiso 1 1 calc R U
C17 C 0.6223(3) 0.5984(2) 0.87903(17) 0.0296(6) Uani 1 1 d . .
H17 H 0.6984 0.6590 0.8882 0.036 Uiso 1 1 calc R U
C18 C 0.4562(3) 0.6119(2) 0.83618(17) 0.0267(6) Uani 1 1 d . .
H18 H 0.4201 0.6817 0.8158 0.032 Uiso 1 1 calc R U
C19 C 0.0574(3) 0.7555(2) 0.50258(18) 0.0290(6) Uani 1 1 d . .
H19C H 0.0033 0.7986 0.5506 0.044 Uiso 1 1 calc R U
H19B H -0.0328 0.7389 0.4553 0.044 Uiso 1 1 calc R U
H19A H 0.1547 0.7966 0.4759 0.044 Uiso 1 1 calc R U
F1 F 0.40230(17) 0.30114(11) 0.50185(10) 0.0310(4) Uani 1 1 d . .
O1 O 0.0835(2) 0.63792(14) 0.78500(11) 0.0263(4) Uani 1 1 d . .
O2 O -0.0114(2) 0.78277(14) 0.70792(12) 0.0331(5) Uani 1 1 d . .

loop_
_atom_site_aniso_label
_atom_site_aniso_U_11
_atom_site_aniso_U_22
_atom_site_aniso_U_33
_atom_site_aniso_U_23
_atom_site_aniso_U_13
_atom_site_aniso_U_12
C1 0.0168(10) 0.0228(14) 0.0333(13) -0.0038(11) -0.0057(9) 0.0008(9)
C2 0.0145(9) 0.0149(12) 0.0346(13) -0.0017(10) -0.0038(9) -0.0016(8)
C3 0.0145(9) 0.0170(12) 0.0343(13) 0.0035(10) -0.0061(9) -0.0050(8)
C4 0.0145(9) 0.0177(12) 0.0318(13) 0.0032(10) -0.0056(9) -0.0042(8)
C5 0.0183(10) 0.0268(14) 0.0319(13) 0.0064(11) -0.0058(9) -0.0066(9)
C6 0.0223(11) 0.0320(15) 0.0289(13) 0.0007(11) -0.0014(9) -0.0083(10)
C7 0.0208(10) 0.0287(14) 0.0326(13) -0.0034(11) 0.0011(9) -0.0054(9)
C8 0.0169(9) 0.0173(12) 0.0349(13) 0.0019(10) -0.0023(9) -0.0033(9)
C9 0.0137(9) 0.0184(13) 0.0312(13) 0.0012(10) -0.0034(8) -0.0045(8)
C10 0.0151(9) 0.0165(12) 0.0297(12) 0.0023(10) -0.0016(8) -0.0013(8)
C11 0.0132(9) 0.0168(12) 0.0297(12) 0.0029(10) -0.0032(8) -0.0031(8)
C12 0.0180(10) 0.0177(12) 0.0295(12) -0.0009(10) 0.0030(9) 0.0004(8)
C13 0.0218(10) 0.0225(13) 0.0227(12) -0.0008(10) 0.0007(9) -0.0010(9)
C14 0.0249(11) 0.0235(14) 0.0356(14) 0.0067(11) 0.0015(10) -0.0034(10)
C15 0.0270(11) 0.0344(16) 0.0335(14) 0.0097(12) 0.0001(10) 0.0010(11)
C16 0.0224(11) 0.0423(17) 0.0278(13) -0.0008(12) -0.0034(10) 0.0014(10)
C17 0.0255(11) 0.0268(15) 0.0364(14) -0.0100(12) -0.0013(10) -0.0029(10)
C18 0.0259(11) 0.0220(13) 0.0322(13) -0.0049(11) 0.0019(10) 0.0019(9)
C19 0.0262(11) 0.0214(14) 0.0390(14) 0.0046(11) -0.0084(10) -0.0022(10)
F1 0.0324(7) 0.0214(8) 0.0392(9) -0.0015(6) 0.0031(6) 0.0048(6)
O1 0.0242(8) 0.0244(10) 0.0301(9) -0.0048(7) -0.0006(7) 0.0057(6)
O2 0.0318(9) 0.0243(11) 0.0429(11) -0.0070(8) -0.0066(8) 0.0092(8)

loop_
_atom_type_symbol
_atom_type_description
_atom_type_scat_dispersion_real
_atom_type_scat_dispersion_imag
_atom_type_scat_source
C C 0.0033 0.0016 'International Tables Vol C Tables 4.2.6.8 and 6.1.1.4'
H H 0.0000 0.0000 'International Tables Vol C Tables 4.2.6.8 and 6.1.1.4'
O O 0.0106 0.0060 'International Tables Vol C Tables 4.2.6.8 and 6.1.1.4'
F F 0.0171 0.0103 'International Tables Vol C Tables 4.2.6.8 and 6.1.1.4'

loop_
_geom_angle_atom_site_label_1
_geom_angle_atom_site_label_2
_geom_angle_atom_site_label_3
_geom_angle
O2 C1 O1 120.7(2)
O2 C1 C2 131.7(2)
O1 C1 C2 107.6(2)
C3 C2 C11 123.0(2)
C3 C2 C1 129.2(2)
C11 C2 C1 107.8(2)
C2 C3 C4 116.4(2)
C2 C3 C19 122.9(2)
C4 C3 C19 120.7(2)
C5 C4 C3 121.5(2)
C5 C4 C9 118.6(2)
C3 C4 C9 119.9(2)
C6 C5 C4 120.9(2)
C6 C5 H5 119.5
C4 C5 H5 119.5
C5 C6 C7 120.7(3)
C5 C6 H6 119.7
C7 C6 H6 119.7
C8 C7 C6 118.8(2)
C8 C7 H7 120.6
C6 C7 H7 120.6
C7 C8 F1 118.9(2)
C7 C8 C9 123.9(2)
F1 C8 C9 117.1(2)
C10 C9 C8 121.7(2)
C10 C9 C4 121.3(2)
C8 C9 C4 117.0(2)
C11 C10 C9 117.1(2)
C11 C10 H10 121.5
C9 C10 H10 121.5
C10 C11 C2 122.3(2)
C10 C11 C12 129.1(2)
C2 C11 C12 108.6(2)
O1 C12 C11 103.72(18)
O1 C12 C13 111.17(19)
C11 C12 C13 112.7(2)
O1 C12 H12 109.7
C11 C12 H12 109.7
C13 C12 H12 109.7
C14 C13 C18 119.1(2)
C14 C13 C12 119.0(2)
C18 C13 C12 121.7(2)
C13 C14 C15 120.0(2)
C13 C14 H14 120.0
C15 C14 H14 120.0
C16 C15 C14 120.8(2)
C16 C15 H15 119.6
C14 C15 H15 119.6
C15 C16 C17 119.5(2)
C15 C16 H16 120.3
C17 C16 H16 120.3
C16 C17 C18 120.3(2)
C16 C17 H17 119.9
C18 C17 H17 119.9
C17 C18 C13 120.4(2)
C17 C18 H18 119.8
C13 C18 H18 119.8
C3 C19 H19C 109.5
C3 C19 H19B 109.5
H19C C19 H19B 109.5
C3 C19 H19A 109.5
H19C C19 H19A 109.5
H19B C19 H19A 109.5
C1 O1 C12 112.2(2)

loop_
_geom_bond_atom_site_label_1
_geom_bond_atom_site_label_2
_geom_bond_distance
C1 O2 1.207(3)
C1 O1 1.353(4)
C1 C2 1.465(4)
C2 C3 1.354(4)
C2 C11 1.410(3)
C3 C4 1.425(4)
C3 C19 1.502(4)
C4 C5 1.392(4)
C4 C9 1.439(4)
C5 C6 1.363(4)
C5 H5 0.9500
C6 C7 1.410(4)
C6 H6 0.9500
C7 C8 1.319(4)
C7 H7 0.9500
C8 F1 1.363(3)
C8 C9 1.401(4)
C9 C10 1.393(4)
C10 C11 1.357(4)
C10 H10 0.9500
C11 C12 1.479(4)
C12 O1 1.454(3)
C12 C13 1.524(4)
C12 H12 1.0000
C13 C14 1.390(4)
C13 C18 1.399(4)
C14 C15 1.399(4)
C14 H14 0.9500
C15 C16 1.382(4)
C15 H15 0.9500
C16 C17 1.387(4)
C16 H16 0.9500
C17 C18 1.393(4)
C17 H17 0.9500
C18 H18 0.9500
C19 H19C 0.9800
C19 H19B 0.9800
C19 H19A 0.9800

loop_
_geom_torsion_atom_site_label_1
_geom_torsion_atom_site_label_2
_geom_torsion_atom_site_label_3
_geom_torsion_atom_site_label_4
_geom_torsion
O2 C1 C2 C3 -0.1(4)
O1 C1 C2 C3 -179.8(2)
O2 C1 C2 C11 -179.4(2)
O1 C1 C2 C11 0.9(2)
C11 C2 C3 C4 -0.1(3)
C1 C2 C3 C4 -179.30(19)
C11 C2 C3 C19 179.02(18)
C1 C2 C3 C19 -0.2(3)
C2 C3 C4 C5 -179.97(19)
C19 C3 C4 C5 0.9(3)
C2 C3 C4 C9 0.2(3)
C19 C3 C4 C9 -178.91(17)
C3 C4 C5 C6 -179.62(19)
C9 C4 C5 C6 0.2(3)
C4 C5 C6 C7 0.2(3)
C5 C6 C7 C8 -0.8(3)
C6 C7 C8 F1 -179.33(17)
C6 C7 C8 C9 1.1(3)
C7 C8 C9 C10 179.3(2)
F1 C8 C9 C10 -0.3(3)
C7 C8 C9 C4 -0.8(3)
F1 C8 C9 C4 179.67(16)
C5 C4 C9 C10 -179.93(19)
C3 C4 C9 C10 -0.1(3)
C5 C4 C9 C8 0.1(3)
C3 C4 C9 C8 179.89(18)
C8 C9 C10 C11 179.87(19)
C4 C9 C10 C11 -0.1(3)
C9 C10 C11 C2 0.3(3)
C9 C10 C11 C12 -179.70(19)
C3 C2 C11 C10 -0.2(3)
C1 C2 C11 C10 179.19(19)
C3 C2 C11 C12 179.81(18)
C1 C2 C11 C12 -0.8(2)
C10 C11 C12 O1 -179.6(2)
C2 C11 C12 O1 0.5(2)
C10 C11 C12 C13 60.1(3)
C2 C11 C12 C13 -119.9(2)
O1 C12 C13 C14 148.6(2)
C11 C12 C13 C14 -95.5(3)
O1 C12 C13 C18 -36.1(3)
C11 C12 C13 C18 79.9(3)
C18 C13 C14 C15 -0.8(4)
C12 C13 C14 C15 174.7(2)
C13 C14 C15 C16 -0.1(4)
C14 C15 C16 C17 1.3(4)
C15 C16 C17 C18 -1.5(4)
C16 C17 C18 C13 0.6(4)
C14 C13 C18 C17 0.6(4)
C12 C13 C18 C17 -174.8(2)
O2 C1 O1 C12 179.67(19)
C2 C1 O1 C12 -0.6(2)
C11 C12 O1 C1 0.1(2)
C13 C12 O1 C1 121.5(2)
